data_1556163
loop_
_publ_author_name
'Albertshofer, Klaus'
'Tan, Bin'
'Barbas, 3rd, Carlos F'

_publ_section_title
;
 Asymmetric construction of spirocyclopentenebenzofuranone core structures
 via highly selective phosphine-catalyzed [3 + 2] cycloaddition reactions.
;
_journal_issue 12
_journal_name_full 'Organic letters'
_journal_page_first 2958
_journal_page_last 2961
_journal_paper_doi 10.1021/ol401087a
_journal_volume 15
_journal_year 2013
_chemical_formula_sum 'C13 H12 O5'
_chemical_formula_weight 248.23
_space_group_IT_number 14
_space_group_name_Hall '-P 2yn'
_space_group_name_H-M_alt 'P 1 21/n 1'
_symmetry_cell_setting monoclinic
_symmetry_space_group_name_H-M 'P 1 21/n 1'
_atom_sites_solution_hydrogens geom
_atom_sites_solution_primary direct
_atom_sites_solution_secondary difmap
_audit_creation_method SHELXL-97
_cell_angle_alpha 90.00
_cell_angle_beta 91.224(3)
_cell_angle_gamma 90.00
_cell_formula_units_Z 4
_cell_length_a 8.0607(5)
_cell_length_b 12.2714(7)
_cell_length_c 11.6095(6)
_cell_measurement_reflns_used 4021
_cell_measurement_temperature 100(2)
_cell_measurement_theta_max 67.92
_cell_measurement_theta_min 5.25
_cell_volume 1148.10(11)
_computing_cell_refinement 'Bruker SAINT'
_computing_data_collection 'Bruker APEX2'
_computing_data_reduction 'Bruker SAINT'
_computing_molecular_graphics 'Bruker SHELXTL'
_computing_publication_material 'Bruker SHELXTL'
_computing_structure_refinement 'SHELXL-97 (Sheldrick, 1997)'
_computing_structure_solution 'SHELXS-97 (Sheldrick, 1990)'
_diffrn_ambient_temperature 100(2)
_diffrn_measured_fraction_theta_full 0.982
_diffrn_measured_fraction_theta_max 0.967
_diffrn_measurement_device_type 'Bruker APEX-II CCD'
_diffrn_measurement_method '\f and \w scans'
_diffrn_radiation_monochromator graphite
_diffrn_radiation_source 'fine-focus sealed tube'
_diffrn_radiation_type CuK\a
_diffrn_radiation_wavelength 1.54178
_diffrn_reflns_av_R_equivalents 0.0423
_diffrn_reflns_av_sigmaI/netI 0.0402
_diffrn_reflns_limit_h_max 9
_diffrn_reflns_limit_h_min -9
_diffrn_reflns_limit_k_max 14
_diffrn_reflns_limit_k_min -11
_diffrn_reflns_limit_l_max 13
_diffrn_reflns_limit_l_min -13
_diffrn_reflns_number 7240
_diffrn_reflns_theta_full 66.00
_diffrn_reflns_theta_max 68.12
_diffrn_reflns_theta_min 5.25
_exptl_absorpt_coefficient_mu 0.939
_exptl_absorpt_correction_T_max 0.9119
_exptl_absorpt_correction_T_min 0.7108
_exptl_absorpt_correction_type multi-scan
_exptl_absorpt_process_details SADABS
_exptl_crystal_colour yellow
_exptl_crystal_density_diffrn 1.436
_exptl_crystal_density_method 'not measured'
_exptl_crystal_description plate
_exptl_crystal_F_000 520
_exptl_crystal_size_max 0.39
_exptl_crystal_size_mid 0.33
_exptl_crystal_size_min 0.10
_refine_diff_density_max 0.204
_refine_diff_density_min -0.177
_refine_diff_density_rms 0.042
_refine_ls_extinction_method none
_refine_ls_goodness_of_fit_ref 1.072
_refine_ls_hydrogen_treatment constr
_refine_ls_matrix_type full
_refine_ls_number_parameters 165
_refine_ls_number_reflns 2035
_refine_ls_number_restraints 0
_refine_ls_restrained_S_all 1.072
_refine_ls_R_factor_all 0.0464
_refine_ls_R_factor_gt 0.0390
_refine_ls_shift/su_max 0.002
_refine_ls_shift/su_mean 0.000
_refine_ls_structure_factor_coef Fsqd
_refine_ls_weighting_details 'calc w=1/[\s^2^(Fo^2^)+(0.0605P)^2^+0.3435P] where P=(Fo^2^+2Fc^2^)/3'
_refine_ls_weighting_scheme calc
_refine_ls_wR_factor_gt 0.1073
_refine_ls_wR_factor_ref 0.1149
_reflns_number_gt 1757
_reflns_number_total 2035
_reflns_threshold_expression >2sigma(I)
_cod_data_source_file ol401087a_si_002.cif
_cod_data_source_block barabs31
_cod_depositor_comments
;
The following automatic conversions were performed:

data item '_symmetry_cell_setting' value 'Monoclinic' was changed to
'monoclinic' in accordance with the
/home/saulius/struct/COD-crude-data/automatic-downloads/DataCite-retrospective/ACS/depositions/lib/dictionaries/cif_core.dic
dictionary named 'cif_core.dic' version 2.4.2 last updated on
2011-04-26.

Automatic conversion script
Id: cif_fix_values 6909 2019-04-08 15:41:33Z antanas 
;
_cod_original_sg_symbol_H-M P2(1)/n
_cod_database_code 1556163

loop_
_symmetry_equiv_pos_as_xyz
'x, y, z'
'-x+1/2, y+1/2, -z+1/2'
'-x, -y, -z'
'x-1/2, -y-1/2, z-1/2'

loop_
_atom_site_label
_atom_site_type_symbol
_atom_site_fract_x
_atom_site_fract_y
_atom_site_fract_z
_atom_site_U_iso_or_equiv
_atom_site_adp_type
_atom_site_occupancy
_atom_site_symmetry_multiplicity
_atom_site_calc_flag
_atom_site_refinement_flags
O1 O 0.21333(14) -0.11932(9) -0.08046(9) 0.0356(3) Uani 1 1 d .
O2 O 0.33665(15) 0.54128(10) 0.12350(10) 0.0409(3) Uani 1 1 d .
O3 O 0.13490(17) 0.05612(10) -0.08420(11) 0.0497(4) Uani 1 1 d .
O4 O 0.48153(14) 0.19077(9) 0.26510(9) 0.0343(3) Uani 1 1 d .
O5 O 0.52232(15) 0.01028(9) 0.27445(10) 0.0409(3) Uani 1 1 d .
C1 C 0.1038(2) -0.25474(14) -0.21062(15) 0.0413(4) Uani 1 1 d .
H1A H 0.2167 -0.2818 -0.2219 0.062 Uiso 1 1 calc R
H1B H 0.0369 -0.2668 -0.2809 0.062 Uiso 1 1 calc R
H1C H 0.0540 -0.2938 -0.1463 0.062 Uiso 1 1 calc R
C2 C 0.1097(2) -0.13560(14) -0.18413(14) 0.0367(4) Uani 1 1 d .
H2A H 0.1568 -0.0953 -0.2496 0.044 Uiso 1 1 calc R
H2B H -0.0038 -0.1079 -0.1713 0.044 Uiso 1 1 calc R
C3 C 0.21302(19) -0.01726(13) -0.04021(14) 0.0339(4) Uani 1 1 d .
C4 C 0.31742(19) -0.00610(13) 0.06535(14) 0.0336(4) Uani 1 1 d .
H4 H 0.3603 -0.0708 0.0996 0.040 Uiso 1 1 calc R
C5 C 0.35572(18) 0.08905(13) 0.11603(12) 0.0300(4) Uani 1 1 d .
C6 C 0.32531(18) 0.20405(13) 0.09541(12) 0.0300(4) Uani 1 1 d .
C7 C 0.24589(19) 0.26679(14) 0.00987(13) 0.0335(4) Uani 1 1 d .
H7 H 0.1906 0.2321 -0.0533 0.040 Uiso 1 1 calc R
C8 C 0.2480(2) 0.37909(14) 0.01741(13) 0.0341(4) Uani 1 1 d .
H8 H 0.1950 0.4212 -0.0413 0.041 Uiso 1 1 calc R
C9 C 0.32722(19) 0.43157(13) 0.11021(13) 0.0324(4) Uani 1 1 d .
C10 C 0.2696(2) 0.60762(16) 0.03208(16) 0.0446(4) Uani 1 1 d .
H10A H 0.3226 0.5884 -0.0403 0.067 Uiso 1 1 calc R
H10B H 0.2905 0.6846 0.0496 0.067 Uiso 1 1 calc R
H10C H 0.1497 0.5952 0.0245 0.067 Uiso 1 1 calc R
C11 C 0.46104(18) 0.08603(13) 0.22491(13) 0.0317(4) Uani 1 1 d .
C12 C 0.40252(18) 0.26044(13) 0.18633(12) 0.0306(4) Uani 1 1 d .
C13 C 0.40624(19) 0.37107(13) 0.19822(13) 0.0333(4) Uani 1 1 d .
H13 H 0.4594 0.4053 0.2625 0.040 Uiso 1 1 calc R

loop_
_atom_site_aniso_label
_atom_site_aniso_U_11
_atom_site_aniso_U_22
_atom_site_aniso_U_33
_atom_site_aniso_U_23
_atom_site_aniso_U_13
_atom_site_aniso_U_12
O1 0.0415(6) 0.0322(6) 0.0327(6) -0.0039(4) -0.0096(5) 0.0020(5)
O2 0.0503(7) 0.0311(7) 0.0410(7) 0.0049(5) -0.0112(5) -0.0018(5)
O3 0.0635(8) 0.0365(7) 0.0480(7) -0.0055(5) -0.0275(6) 0.0077(6)
O4 0.0420(6) 0.0315(6) 0.0288(6) 0.0017(4) -0.0120(5) -0.0002(5)
O5 0.0483(7) 0.0353(7) 0.0383(7) 0.0042(5) -0.0141(5) 0.0026(5)
C1 0.0470(9) 0.0388(10) 0.0378(9) -0.0050(7) -0.0058(7) -0.0030(7)
C2 0.0398(8) 0.0387(10) 0.0312(8) -0.0025(6) -0.0094(7) -0.0029(7)
C3 0.0377(8) 0.0315(9) 0.0323(8) -0.0031(6) -0.0048(6) 0.0013(7)
C4 0.0368(8) 0.0337(9) 0.0300(8) -0.0005(6) -0.0044(6) 0.0035(6)
C5 0.0303(7) 0.0350(9) 0.0246(7) -0.0001(6) -0.0014(6) 0.0020(6)
C6 0.0311(7) 0.0342(9) 0.0246(7) -0.0008(6) -0.0021(6) 0.0009(6)
C7 0.0375(8) 0.0366(9) 0.0262(7) -0.0015(6) -0.0057(6) 0.0017(6)
C8 0.0372(8) 0.0370(10) 0.0279(8) 0.0050(6) -0.0047(6) 0.0023(6)
C9 0.0339(8) 0.0323(9) 0.0308(8) 0.0029(6) -0.0013(6) -0.0005(6)
C10 0.0527(10) 0.0388(10) 0.0421(10) 0.0119(7) -0.0038(8) 0.0027(8)
C11 0.0322(8) 0.0345(9) 0.0282(8) 0.0017(6) -0.0045(6) 0.0010(6)
C12 0.0313(7) 0.0353(9) 0.0249(7) 0.0029(6) -0.0032(6) 0.0009(6)
C13 0.0357(8) 0.0349(9) 0.0289(8) -0.0004(6) -0.0062(6) -0.0023(6)

loop_
_atom_type_symbol
_atom_type_description
_atom_type_scat_dispersion_real
_atom_type_scat_dispersion_imag
_atom_type_scat_source
C C 0.0181 0.0091 'International Tables Vol C Tables 4.2.6.8 and 6.1.1.4'
H H 0.0000 0.0000 'International Tables Vol C Tables 4.2.6.8 and 6.1.1.4'
O O 0.0492 0.0322 'International Tables Vol C Tables 4.2.6.8 and 6.1.1.4'

loop_
_geom_angle_atom_site_label_1
_geom_angle_atom_site_label_2
_geom_angle_atom_site_label_3
_geom_angle
C3 O1 C2 114.20(12)
C9 O2 C10 117.37(13)
C11 O4 C12 107.47(11)
O1 C2 C1 108.52(13)
O3 C3 O1 123.80(15)
O3 C3 C4 124.39(15)
O1 C3 C4 111.80(13)
C5 C4 C3 124.50(15)
C4 C5 C6 137.57(14)
C4 C5 C11 117.83(14)
C6 C5 C11 104.61(13)
C12 C6 C7 116.93(15)
C12 C6 C5 106.62(13)
C7 C6 C5 136.42(14)
C8 C7 C6 119.91(14)
C7 C8 C9 120.91(14)
O2 C9 C8 124.63(14)
O2 C9 C13 114.72(14)
C8 C9 C13 120.64(15)
O5 C11 O4 121.21(14)
O5 C11 C5 129.97(15)
O4 C11 C5 108.82(12)
C13 C12 O4 122.30(13)
C13 C12 C6 125.27(14)
O4 C12 C6 112.41(14)
C12 C13 C9 116.33(14)

loop_
_geom_bond_atom_site_label_1
_geom_bond_atom_site_label_2
_geom_bond_distance
O1 C3 1.337(2)
O1 C2 1.4640(18)
O2 C9 1.357(2)
O2 C10 1.434(2)
O3 C3 1.206(2)
O4 C11 1.3762(19)
O4 C12 1.3956(18)
O5 C11 1.1944(19)
C1 C2 1.494(2)
C3 C4 1.478(2)
C4 C5 1.341(2)
C5 C6 1.451(2)
C5 C11 1.508(2)
C6 C12 1.397(2)
C6 C7 1.401(2)
C7 C8 1.381(2)
C8 C9 1.398(2)
C9 C13 1.405(2)
C12 C13 1.365(2)
